data_9011594
loop_
_publ_author_name
'Akella, J.'
'Xu, J.'
'Smith, G. S.'

_publ_section_title
;
 Static high pressure studies on Nd and Sc
 Sample: at P = 26 GPa
;
_journal_name_full 'Physica B+C'
_journal_page_first 285
_journal_page_last 288
_journal_paper_doi 10.1016/0378-4363(86)90579-6
_journal_volume 139-140
_journal_year 1986
_chemical_compound_source Synthetic
_chemical_formula_sum Sc
_chemical_name_common Scandium
_chemical_name_mineral Scandium
_space_group_IT_number 139
_symmetry_space_group_name_Hall '-I 4 2'
_symmetry_space_group_name_H-M 'I 4/m m m'
_cell_angle_alpha 90
_cell_angle_beta 90
_cell_angle_gamma 90
_cell_length_a 3.758
_cell_length_b 3.758
_cell_length_c 4.761
_cell_formula_units_Z 2
_cell_volume 67.238
_database_code_amcsd 0015008
_diffrn_ambient_pressure 2.6e+07
_exptl_crystal_density_diffrn 2.221
_cod_database_code 9011594

loop_
_space_group_symop_operation_xyz
x,y,z
1/2+x,1/2+y,1/2+z
-y,-x,z
1/2-y,1/2-x,1/2+z
y,x,-z
1/2+y,1/2+x,1/2-z
y,-x,-z
1/2+y,1/2-x,1/2-z
-y,x,z
1/2-y,1/2+x,1/2+z
x,-y,z
1/2+x,1/2-y,1/2+z
-x,y,-z
1/2-x,1/2+y,1/2-z
x,y,-z
1/2+x,1/2+y,1/2-z
-x,-y,z
1/2-x,1/2-y,1/2+z
y,x,z
1/2+y,1/2+x,1/2+z
-y,-x,-z
1/2-y,1/2-x,1/2-z
-y,x,-z
1/2-y,1/2+x,1/2-z
y,-x,z
1/2+y,1/2-x,1/2+z
-x,y,z
1/2-x,1/2+y,1/2+z
x,-y,-z
1/2+x,1/2-y,1/2-z
-x,-y,-z
1/2-x,1/2-y,1/2-z

loop_
_atom_site_label
_atom_site_fract_x
_atom_site_fract_y
_atom_site_fract_z
Sc 0.00000 0.00000 0.00000

loop_
_cod_related_entry_id
_cod_related_entry_database
_cod_related_entry_code
1 ChemSpider 22392
2 AMCSD 0015008
